data_4130501
loop_
_publ_author_name
'B\"orjesson, Marino'
'Moragas, Toni'
'Martin, Ruben'

_publ_section_title
;
 Ni-Catalyzed Carboxylation of Unactivated Alkyl Chlorides with CO2.
;
_journal_issue 24
_journal_name_full 'Journal of the American Chemical Society'
_journal_page_first 7504
_journal_page_last 7507
_journal_paper_doi 10.1021/jacs.6b04088
_journal_volume 138
_journal_year 2016
_chemical_absolute_configuration ad
_chemical_formula_sum 'C11 H20 O2'
_chemical_formula_weight 184.27
_space_group_IT_number 19
_space_group_name_Hall 'P 2ac 2ab'
_space_group_name_H-M_alt 'P 21 21 21'
_symmetry_cell_setting orthorhombic
_symmetry_space_group_name_H-M 'P 21 21 21'
_atom_sites_solution_hydrogens geom
_audit_creation_method SHELXL-2014
_cell_angle_alpha 90
_cell_angle_beta 90
_cell_angle_gamma 90
_cell_formula_units_Z 8
_cell_length_a 7.5167(17)
_cell_length_b 11.505(3)
_cell_length_c 26.098(7)
_cell_measurement_reflns_used 5966
_cell_measurement_temperature 100(2)
_cell_measurement_theta_max 23.07
_cell_measurement_theta_min 2.36
_cell_volume 2256.9(10)
_computing_cell_refinement 'Bruker APEX2 v2014.9-0'
_computing_data_collection 'Bruker APEX2 v2014.9-0'
_computing_data_reduction 'Bruker SAINT V7.60A'
_computing_molecular_graphics 'Bruker SHELXTL'
_computing_publication_material 'Bruker SHELXTL'
_computing_structure_refinement 'SHELXL-2014 (Sheldrick, 2014)'
_computing_structure_solution Sir2011
_diffrn_ambient_temperature 100(2)
_diffrn_detector_area_resol_mean 512
_diffrn_detector_type '4K CCD area detector APEX II'
_diffrn_measured_fraction_theta_full 1.000
_diffrn_measured_fraction_theta_max 0.999
_diffrn_measurement_device_type 'APEX DUO Kappa 4-axis goniometer'
_diffrn_measurement_method
;
 Fullsphere data collection, phi and omega scans
;
_diffrn_measurement_specimen_support 'magnetic support with MicroMount'
_diffrn_radiation_monochromator 'Quazar MX Multilayer Optics'
_diffrn_radiation_type MoK\a
_diffrn_radiation_wavelength 0.71073
_diffrn_reflns_av_R_equivalents 0.0960
_diffrn_reflns_av_unetI/netI 0.0735
_diffrn_reflns_Laue_measured_fraction_full 1.000
_diffrn_reflns_Laue_measured_fraction_max 0.999
_diffrn_reflns_limit_h_max 9
_diffrn_reflns_limit_h_min -9
_diffrn_reflns_limit_k_max 13
_diffrn_reflns_limit_k_min -15
_diffrn_reflns_limit_l_max 34
_diffrn_reflns_limit_l_min -34
_diffrn_reflns_number 27958
_diffrn_reflns_point_group_measured_fraction_full 1.000
_diffrn_reflns_point_group_measured_fraction_max 0.998
_diffrn_reflns_theta_full 25.242
_diffrn_reflns_theta_max 27.620
_diffrn_reflns_theta_min 1.561
_diffrn_source 'Microfocus source E025 IuS'
_diffrn_source_current 0.6
_diffrn_source_power 50
_diffrn_source_size '0.2 mm x 0.2 mm fine focus'
_diffrn_source_type 'Bruker APEX DUO'
_exptl_absorpt_coefficient_mu 0.072
_exptl_absorpt_correction_T_max 0.994
_exptl_absorpt_correction_T_min 0.674
_exptl_absorpt_correction_type multi-scan
_exptl_absorpt_process_details
; 
 SADABS Version 2008/1 Bruker-Nonius
 Blessing, Acta Cryst. (1995) A51 33-38
;
_exptl_crystal_colour colourless
_exptl_crystal_density_diffrn 1.085
_exptl_crystal_description block
_exptl_crystal_F_000 816
_exptl_crystal_size_max 0.35
_exptl_crystal_size_mid 0.15
_exptl_crystal_size_min 0.08
_refine_diff_density_max 0.599
_refine_diff_density_min -0.361
_refine_diff_density_rms 0.093
_refine_ls_abs_structure_details
;
 Flack x determined using 1343 quotients [(I+)-(I-)]/[(I+)+(I-)]
 (Parsons, Flack and Wagner, Acta Cryst. B69 (2013) 249-259).
;
_refine_ls_abs_structure_Flack -0.1(3)
_refine_ls_extinction_method none
_refine_ls_goodness_of_fit_ref 1.138
_refine_ls_hydrogen_treatment constr
_refine_ls_matrix_type full
_refine_ls_number_parameters 241
_refine_ls_number_reflns 5229
_refine_ls_number_restraints 0
_refine_ls_restrained_S_all 1.138
_refine_ls_R_factor_all 0.1221
_refine_ls_R_factor_gt 0.0964
_refine_ls_shift/su_max 0.000
_refine_ls_shift/su_mean 0.000
_refine_ls_structure_factor_coef Fsqd
_refine_ls_weighting_details 'w=1/[\s^2^(Fo^2^)+(0.0958P)^2^+3.3062P] where P=(Fo^2^+2Fc^2^)/3'
_refine_ls_weighting_scheme calc
_refine_ls_wR_factor_gt 0.2468
_refine_ls_wR_factor_ref 0.2614
_reflns_Friedel_coverage 0.749
_reflns_Friedel_fraction_full 1.000
_reflns_Friedel_fraction_max 0.996
_reflns_number_gt 3828
_reflns_number_total 5229
_reflns_threshold_expression 'I > 2\s(I)'
_cod_data_source_file ja6b04088_si_003.cif
_cod_data_source_block mo_TMSMenthyl_0m
_cod_depositor_comments
;
The following automatic conversions were performed:

data item '_exptl_absorpt_correction_type' value 'Multi-scan' was
changed to 'multi-scan' in accordance with the
/home/saulius/struct/COD-crude-data/automatic-downloads/DataCite-retrospective/ACS/depositions/lib/dictionaries/cif_core.dic
dictionary named 'cif_core.dic' version 2.4.2 last updated on
2011-04-26.

data item '_symmetry_cell_setting' value 'Orthorhombic' was changed
to 'orthorhombic' in accordance with the
/home/saulius/struct/COD-crude-data/automatic-downloads/DataCite-retrospective/ACS/depositions/lib/dictionaries/cif_core.dic
dictionary named 'cif_core.dic' version 2.4.2 last updated on
2011-04-26.

Automatic conversion script
Id: cif_fix_values 6909 2019-04-08 15:41:33Z antanas 
;
_cod_original_sg_symbol_H-M P2(1)2(1)2(1)
_cod_database_code 4130501
_shelx_space_group_comment
;
The symmetry employed for this shelxl refinement is uniquely defined
by the following loop, which should always be used as a source of
symmetry information in preference to the above space-group names.
They are only intended as comments.
;
_shelx_estimated_absorpt_t_min 0.975
_shelx_estimated_absorpt_t_max 0.994
_shelxl_version_number 2014-3

loop_
_space_group_symop_operation_xyz
'x, y, z'
'-x+1/2, -y, z+1/2'
'-x, y+1/2, -z+1/2'
'x+1/2, -y+1/2, -z'

loop_
_atom_site_label
_atom_site_type_symbol
_atom_site_fract_x
_atom_site_fract_y
_atom_site_fract_z
_atom_site_U_iso_or_equiv
_atom_site_adp_type
_atom_site_occupancy
_atom_site_site_symmetry_order
_atom_site_calc_flag
_atom_site_refinement_flags_posn
_atom_site_refinement_flags_adp
O1A O 0.2264(6) 0.8494(3) 0.05469(19) 0.0428(11) Uani 1 1 d . .
O2A O 0.1921(6) 0.7645(4) 0.13122(19) 0.0426(11) Uani 1 1 d . .
H2O H 0.1417 0.8278 0.1380 0.064 Uiso 1 1 calc R U
C1A C 0.2454(7) 0.7654(5) 0.0844(2) 0.0313(13) Uani 1 1 d . .
C2A C 0.3398(7) 0.6564(5) 0.0663(3) 0.0342(14) Uani 1 1 d . .
H2A H 0.3956 0.6739 0.0324 0.041 Uiso 1 1 calc R U
C3A C 0.2012(8) 0.5590(5) 0.0581(3) 0.0377(14) Uani 1 1 d . .
H3A1 H 0.1440 0.5403 0.0912 0.045 Uiso 1 1 calc R U
H3A2 H 0.1076 0.5871 0.0344 0.045 Uiso 1 1 calc R U
C4A C 0.2856(9) 0.4488(5) 0.0360(3) 0.0399(15) Uani 1 1 d . .
H4A H 0.3344 0.4679 0.0013 0.048 Uiso 1 1 calc R U
C5A C 0.4405(9) 0.4106(5) 0.0702(3) 0.0435(16) Uani 1 1 d . .
H5A1 H 0.5019 0.3440 0.0540 0.052 Uiso 1 1 calc R U
H5A2 H 0.3928 0.3840 0.1036 0.052 Uiso 1 1 calc R U
C6A C 0.5760(8) 0.5087(5) 0.0796(3) 0.0411(16) Uani 1 1 d . .
H6A1 H 0.6705 0.4802 0.1028 0.049 Uiso 1 1 calc R U
H6A2 H 0.6324 0.5302 0.0466 0.049 Uiso 1 1 calc R U
C7A C 0.4888(8) 0.6168(5) 0.1032(3) 0.0350(14) Uani 1 1 d . .
H7A H 0.4295 0.5911 0.1355 0.042 Uiso 1 1 calc R U
C8A C 0.6183(8) 0.7132(5) 0.1177(3) 0.0384(16) Uani 1 1 d . .
H8A H 0.5449 0.7792 0.1309 0.046 Uiso 1 1 calc R U
C9A C 0.7423(9) 0.6760(5) 0.1619(3) 0.0484(17) Uani 1 1 d . .
H9A1 H 0.6708 0.6457 0.1903 0.073 Uiso 1 1 calc R U
H9A2 H 0.8111 0.7433 0.1737 0.073 Uiso 1 1 calc R U
H9A3 H 0.8237 0.6154 0.1498 0.073 Uiso 1 1 calc R U
C10A C 0.7270(9) 0.7609(6) 0.0729(3) 0.0493(17) Uani 1 1 d . .
H10A H 0.8102 0.7011 0.0610 0.074 Uiso 1 1 calc R U
H10B H 0.7937 0.8295 0.0842 0.074 Uiso 1 1 calc R U
H10C H 0.6468 0.7825 0.0449 0.074 Uiso 1 1 calc R U
C11A C 0.1469(10) 0.3527(5) 0.0296(3) 0.0492(18) Uani 1 1 d . .
H11A H 0.1011 0.3302 0.0634 0.074 Uiso 1 1 calc R U
H11B H 0.2019 0.2851 0.0131 0.074 Uiso 1 1 calc R U
H11C H 0.0487 0.3811 0.0083 0.074 Uiso 1 1 calc R U
O1B O 1.0371(5) -0.0380(3) 0.15987(18) 0.0410(11) Uani 1 1 d . .
O2B O 1.0502(6) 0.0374(4) 0.08114(18) 0.0397(11) Uani 1 1 d . .
H2OB H 1.1009 -0.0259 0.0745 0.060 Uiso 1 1 calc R U
C1B C 1.0087(6) 0.0405(4) 0.1286(2) 0.0278(12) Uani 1 1 d . .
C2B C 0.9153(7) 0.1521(5) 0.1448(2) 0.0318(13) Uani 1 1 d . .
H2B H 0.8706 0.1919 0.1132 0.038 Uiso 1 1 calc R U
C3B C 1.0545(7) 0.2318(5) 0.1705(3) 0.0327(13) Uani 1 1 d . .
H3B1 H 1.0977 0.1948 0.2024 0.039 Uiso 1 1 calc R U
H3B2 H 1.1574 0.2417 0.1472 0.039 Uiso 1 1 calc R U
C4B C 0.9762(8) 0.3505(5) 0.1831(3) 0.0361(14) Uani 1 1 d . .
H4B H 0.9377 0.3876 0.1502 0.043 Uiso 1 1 calc R U
C5B C 0.8109(8) 0.3345(5) 0.2168(3) 0.0420(16) Uani 1 1 d . .
H5B1 H 0.8480 0.3036 0.2506 0.050 Uiso 1 1 calc R U
H5B2 H 0.7546 0.4112 0.2226 0.050 Uiso 1 1 calc R U
C6B C 0.6733(8) 0.2519(5) 0.1932(3) 0.0382(15) Uani 1 1 d . .
H6B1 H 0.6258 0.2866 0.1613 0.046 Uiso 1 1 calc R U
H6B2 H 0.5729 0.2416 0.2173 0.046 Uiso 1 1 calc R U
C7B C 0.7562(7) 0.1320(5) 0.1810(3) 0.0333(13) Uani 1 1 d . .
H7B H 0.8054 0.1009 0.2138 0.040 Uiso 1 1 calc R U
C8B C 0.6229(7) 0.0418(5) 0.1608(3) 0.0365(14) Uani 1 1 d . .
H8B H 0.6916 -0.0312 0.1545 0.044 Uiso 1 1 calc R U
C9B C 0.5365(9) 0.0749(6) 0.1102(3) 0.0472(17) Uani 1 1 d . .
H9B1 H 0.4587 0.0116 0.0987 0.071 Uiso 1 1 calc R U
H9B2 H 0.6290 0.0885 0.0844 0.071 Uiso 1 1 calc R U
H9B3 H 0.4661 0.1458 0.1147 0.071 Uiso 1 1 calc R U
C10B C 0.4800(8) 0.0123(6) 0.2009(3) 0.0463(17) Uani 1 1 d . .
H10D H 0.5372 -0.0044 0.2339 0.069 Uiso 1 1 calc R U
H10E H 0.4127 -0.0561 0.1896 0.069 Uiso 1 1 calc R U
H10F H 0.3990 0.0784 0.2048 0.069 Uiso 1 1 calc R U
C11B C 1.1131(9) 0.4302(5) 0.2084(3) 0.0444(17) Uani 1 1 d . .
H11D H 1.1412 0.4008 0.2427 0.067 Uiso 1 1 calc R U
H11E H 1.0644 0.5089 0.2111 0.067 Uiso 1 1 calc R U
H11F H 1.2217 0.4318 0.1876 0.067 Uiso 1 1 calc R U

loop_
_atom_site_aniso_label
_atom_site_aniso_U_11
_atom_site_aniso_U_22
_atom_site_aniso_U_33
_atom_site_aniso_U_23
_atom_site_aniso_U_13
_atom_site_aniso_U_12
O1A 0.028(2) 0.0204(19) 0.080(3) 0.002(2) 0.006(2) 0.0086(18)
O2A 0.026(2) 0.033(2) 0.068(3) 0.001(2) 0.003(2) 0.0120(18)
C1A 0.016(2) 0.020(2) 0.058(4) -0.001(2) -0.003(3) -0.006(2)
C2A 0.022(3) 0.017(2) 0.064(4) -0.003(2) 0.001(3) 0.003(2)
C3A 0.025(3) 0.025(3) 0.063(4) 0.000(3) 0.000(3) -0.005(2)
C4A 0.034(3) 0.025(3) 0.060(4) 0.001(3) 0.005(3) -0.001(3)
C5A 0.035(4) 0.030(3) 0.066(5) -0.004(3) 0.005(3) 0.004(3)
C6A 0.026(3) 0.024(3) 0.073(5) 0.000(3) 0.003(3) 0.009(2)
C7A 0.022(3) 0.022(3) 0.061(4) 0.002(2) 0.003(3) 0.002(2)
C8A 0.016(3) 0.016(2) 0.083(5) 0.000(3) -0.001(3) 0.004(2)
C9A 0.032(3) 0.032(3) 0.082(5) 0.005(3) -0.006(4) -0.003(3)
C10A 0.027(3) 0.048(4) 0.073(5) 0.006(3) 0.005(3) -0.003(3)
C11A 0.046(4) 0.022(3) 0.079(5) 0.002(3) -0.002(4) -0.011(3)
O1B 0.020(2) 0.030(2) 0.073(3) 0.006(2) 0.004(2) 0.0088(17)
O2B 0.027(2) 0.0258(19) 0.066(3) -0.0007(19) 0.001(2) 0.0119(18)
C1B 0.009(2) 0.016(2) 0.058(4) -0.001(2) -0.002(2) -0.0001(19)
C2B 0.015(2) 0.025(3) 0.055(4) 0.001(2) 0.002(2) 0.001(2)
C3B 0.016(2) 0.021(2) 0.061(4) 0.000(2) 0.001(2) 0.001(2)
C4B 0.022(3) 0.025(3) 0.062(4) -0.003(3) 0.000(3) 0.001(2)
C5B 0.022(3) 0.028(3) 0.076(5) -0.005(3) 0.007(3) 0.004(2)
C6B 0.019(3) 0.023(3) 0.073(5) -0.002(3) 0.004(3) 0.006(2)
C7B 0.013(2) 0.020(3) 0.066(4) 0.001(2) 0.000(3) 0.003(2)
C8B 0.017(3) 0.018(2) 0.074(4) -0.001(3) 0.002(3) -0.005(2)
C9B 0.027(3) 0.038(3) 0.077(5) -0.002(3) -0.004(3) -0.009(3)
C10B 0.014(3) 0.039(3) 0.085(5) 0.006(3) 0.004(3) -0.002(2)
C11B 0.032(3) 0.024(3) 0.077(5) -0.006(3) -0.001(3) -0.006(3)

loop_
_atom_type_symbol
_atom_type_description
_atom_type_scat_dispersion_real
_atom_type_scat_dispersion_imag
_atom_type_scat_source
C C 0.0033 0.0016 'International Tables Vol C Tables 4.2.6.8 and 6.1.1.4'
H H 0.0000 0.0000 'International Tables Vol C Tables 4.2.6.8 and 6.1.1.4'
O O 0.0106 0.0060 'International Tables Vol C Tables 4.2.6.8 and 6.1.1.4'

loop_
_geom_angle_atom_site_label_1
_geom_angle_atom_site_label_2
_geom_angle_atom_site_label_3
_geom_angle
O1A C1A O2A 124.1(5)
O1A C1A C2A 120.0(6)
O2A C1A C2A 115.9(5)
C1A C2A C3A 109.1(5)
C1A C2A C7A 112.9(5)
C3A C2A C7A 111.2(5)
C4A C3A C2A 111.9(5)
C11A C4A C3A 110.9(5)
C11A C4A C5A 112.0(5)
C3A C4A C5A 109.4(5)
C4A C5A C6A 112.7(5)
C7A C6A C5A 112.0(5)
C8A C7A C6A 114.7(5)
C8A C7A C2A 113.8(4)
C6A C7A C2A 107.4(5)
C7A C8A C10A 114.3(6)
C7A C8A C9A 111.7(5)
C10A C8A C9A 110.4(5)
O1B C1B O2B 125.2(5)
O1B C1B C2B 120.9(6)
O2B C1B C2B 113.8(5)
C1B C2B C7B 113.6(5)
C1B C2B C3B 107.9(4)
C7B C2B C3B 110.4(5)
C4B C3B C2B 111.4(5)
C3B C4B C11B 111.7(5)
C3B C4B C5B 109.2(5)
C11B C4B C5B 111.7(5)
C6B C5B C4B 112.9(6)
C5B C6B C7B 111.3(5)
C8B C7B C2B 113.5(5)
C8B C7B C6B 114.2(5)
C2B C7B C6B 107.8(5)
C9B C8B C7B 114.0(5)
C9B C8B C10B 110.4(5)
C7B C8B C10B 111.9(5)

loop_
_geom_bond_atom_site_label_1
_geom_bond_atom_site_label_2
_geom_bond_distance
O1A C1A 1.248(7)
O2A C1A 1.285(8)
C1A C2A 1.516(8)
C2A C3A 1.545(8)
C2A C7A 1.546(8)
C3A C4A 1.531(8)
C4A C11A 1.529(8)
C4A C5A 1.532(10)
C5A C6A 1.539(9)
C6A C7A 1.534(8)
C7A C8A 1.524(8)
C8A C10A 1.528(9)
C8A C9A 1.543(9)
O1B C1B 1.235(7)
O2B C1B 1.279(7)
C1B C2B 1.523(7)
C2B C7B 1.540(8)
C2B C3B 1.544(8)
C3B C4B 1.523(7)
C4B C11B 1.528(8)
C4B C5B 1.535(9)
C5B C6B 1.534(9)
C6B C7B 1.547(7)
C7B C8B 1.535(7)
C8B C9B 1.522(10)
C8B C10B 1.538(9)

loop_
_geom_torsion_atom_site_label_1
_geom_torsion_atom_site_label_2
_geom_torsion_atom_site_label_3
_geom_torsion_atom_site_label_4
_geom_torsion
O1A C1A C2A C3A -106.7(6)
O2A C1A C2A C3A 74.5(7)
O1A C1A C2A C7A 129.2(6)
O2A C1A C2A C7A -49.6(7)
C1A C2A C3A C4A 175.8(5)
C7A C2A C3A C4A -59.1(7)
C2A C3A C4A C11A 178.4(6)
C2A C3A C4A C5A 54.4(7)
C11A C4A C5A C6A -176.7(6)
C3A C4A C5A C6A -53.3(7)
C4A C5A C6A C7A 56.9(8)
C5A C6A C7A C8A 174.9(6)
C5A C6A C7A C2A -57.6(7)
C1A C2A C7A C8A -50.4(7)
C3A C2A C7A C8A -173.4(5)
C1A C2A C7A C6A -178.4(5)
C3A C2A C7A C6A 58.6(6)
C6A C7A C8A C10A 59.8(7)
C2A C7A C8A C10A -64.4(7)
C6A C7A C8A C9A -66.5(8)
C2A C7A C8A C9A 169.4(6)
O1B C1B C2B C7B -41.8(7)
O2B C1B C2B C7B 137.4(5)
O1B C1B C2B C3B 81.0(6)
O2B C1B C2B C3B -99.7(6)
C1B C2B C3B C4B 174.3(5)
C7B C2B C3B C4B -60.9(6)
C2B C3B C4B C11B -179.9(5)
C2B C3B C4B C5B 56.1(7)
C3B C4B C5B C6B -54.1(7)
C11B C4B C5B C6B -178.2(5)
C4B C5B C6B C7B 56.1(7)
C1B C2B C7B C8B -51.5(7)
C3B C2B C7B C8B -172.9(5)
C1B C2B C7B C6B -179.0(5)
C3B C2B C7B C6B 59.5(6)
C5B C6B C7B C8B 175.7(6)
C5B C6B C7B C2B -57.2(7)
C2B C7B C8B C9B -61.4(6)
C6B C7B C8B C9B 62.7(7)
C2B C7B C8B C10B 172.4(5)
C6B C7B C8B C10B -63.5(7)
